data_7119025
loop_
_publ_author_name
'M. S. C. Pedras'
'Q. H. To'

_publ_section_title
;
 Unveiling the first indole-fused thiazepine: structure, synthesis and
 biosynthesis of cyclonasturlexin, a remarkable cruciferous phytoalexin
;
_journal_name_full Chem.Commun.
_journal_page_first 5880
_journal_volume 52
_journal_year 2016
_chemical_compound_source 'watercress (Nasturtium officinale)'
_chemical_formula_moiety 'C11 H10 N2 S2'
_chemical_formula_sum 'C11 H10 N2 S2'
_chemical_formula_weight 234.33
_chemical_name_systematic cyclonasturlexin
_space_group_crystal_system triclinic
_space_group_IT_number 2
_space_group_name_Hall '-P 1'
_space_group_name_H-M_alt 'P -1'
_symmetry_space_group_name_Hall '-P 1'
_symmetry_space_group_name_H-M 'P -1'
_atom_sites_solution_hydrogens geom
_audit_creation_method SHELXL-2014/7
_audit_update_record
;
2016-02-26 deposited with the CCDC.
2016-03-29 downloaded from the CCDC.
;
_cell_angle_alpha 91.652(2)
_cell_angle_beta 103.923(2)
_cell_angle_gamma 90.151(2)
_cell_formula_units_Z 4
_cell_length_a 9.2746(3)
_cell_length_b 10.8353(4)
_cell_length_c 11.1364(4)
_cell_measurement_reflns_used 8339
_cell_measurement_temperature 173(2)
_cell_measurement_theta_max 27.49
_cell_measurement_theta_min 2.62
_cell_volume 1085.75(7)
_computing_cell_refinement 'Bruker SAINT'
_computing_data_collection 'Bruker APEX2'
_computing_data_reduction 'Bruker SAINT'
_computing_molecular_graphics 'Bruker SHELXTL'
_computing_publication_material 'Bruker SHELXTL'
_computing_structure_refinement 'SHELXL-2014/7 (Sheldrick, 2014)'
_computing_structure_solution 'SHELXS-97 (Sheldrick 2008)'
_diffrn_ambient_temperature 173(2)
_diffrn_measured_fraction_theta_full 0.986
_diffrn_measured_fraction_theta_max 0.943
_diffrn_measurement_device_type 'Bruker APEX-II CCD'
_diffrn_measurement_method '\f and \w scans'
_diffrn_radiation_type MoK\a
_diffrn_radiation_wavelength 0.71073
_diffrn_reflns_av_R_equivalents 0.0324
_diffrn_reflns_av_unetI/netI 0.0450
_diffrn_reflns_Laue_measured_fraction_full 0.986
_diffrn_reflns_Laue_measured_fraction_max 0.943
_diffrn_reflns_limit_h_max 11
_diffrn_reflns_limit_h_min -11
_diffrn_reflns_limit_k_max 13
_diffrn_reflns_limit_k_min -13
_diffrn_reflns_limit_l_max 14
_diffrn_reflns_limit_l_min -13
_diffrn_reflns_number 15698
_diffrn_reflns_point_group_measured_fraction_full 0.986
_diffrn_reflns_point_group_measured_fraction_max 0.943
_diffrn_reflns_theta_full 25.242
_diffrn_reflns_theta_max 27.534
_diffrn_reflns_theta_min 3.167
_exptl_absorpt_coefficient_mu 0.455
_exptl_absorpt_correction_T_max 0.7455
_exptl_absorpt_correction_T_min 0.6726
_exptl_absorpt_correction_type multi-scan
_exptl_absorpt_process_details sadabs
_exptl_crystal_colour colourless
_exptl_crystal_density_diffrn 1.434
_exptl_crystal_description block
_exptl_crystal_F_000 488
_exptl_crystal_recrystallization_method 'Re-crystallisation from solvent'
_exptl_crystal_size_max 0.510
_exptl_crystal_size_mid 0.340
_exptl_crystal_size_min 0.120
_refine_diff_density_max 0.566
_refine_diff_density_min -0.365
_refine_diff_density_rms 0.074
_refine_ls_extinction_coef .
_refine_ls_extinction_method none
_refine_ls_goodness_of_fit_ref 1.053
_refine_ls_hydrogen_treatment constr
_refine_ls_matrix_type full
_refine_ls_number_parameters 273
_refine_ls_number_reflns 4711
_refine_ls_number_restraints 0
_refine_ls_restrained_S_all 1.053
_refine_ls_R_factor_all 0.0657
_refine_ls_R_factor_gt 0.0456
_refine_ls_shift/su_max 0.001
_refine_ls_shift/su_mean 0.000
_refine_ls_structure_factor_coef Fsqd
_refine_ls_weighting_details 'w=1/[\s^2^(Fo^2^)+(0.0717P)^2^+0.0610P] where P=(Fo^2^+2Fc^2^)/3'
_refine_ls_weighting_scheme calc
_refine_ls_wR_factor_gt 0.1144
_refine_ls_wR_factor_ref 0.1263
_reflns_Friedel_coverage 0.000
_reflns_Friedel_fraction_full .
_reflns_Friedel_fraction_max .
_reflns_number_gt 3562
_reflns_number_total 4711
_reflns_threshold_expression 'I > 2\s(I)'
_cod_data_source_file c6cc02108e3.cif
_cod_data_source_block 1533_0m
_cod_database_code 7119025
_shelx_shelxl_version_number 2014/7
_shelx_space_group_comment
; 
The symmetry employed for this shelxl refinement is uniquely defined 
by the following loop, which should always be used as a source of 
symmetry information in preference to the above space-group names. 
They are only intended as comments. 
;
_shelx_estimated_absorpt_t_min 0.801
_shelx_estimated_absorpt_t_max 0.947
_solvent_exptl_crystal_recrystallization_method dichloromethane

loop_
_space_group_symop_operation_xyz
'x, y, z'
'-x, -y, -z'

loop_
_atom_site_label
_atom_site_type_symbol
_atom_site_fract_x
_atom_site_fract_y
_atom_site_fract_z
_atom_site_U_iso_or_equiv
_atom_site_adp_type
_atom_site_occupancy
_atom_site_site_symmetry_order
_atom_site_calc_flag
_atom_site_refinement_flags_posn
_atom_site_refinement_flags_adp
_atom_site_refinement_flags_occupancy
_atom_site_disorder_assembly
_atom_site_disorder_group
S11 S 0.80428(8) 0.88362(6) 0.70748(5) 0.04115(19) Uani 1 1 d . . . . .
S12 S 0.90958(7) 0.63453(6) 0.69909(6) 0.04102(19) Uani 1 1 d . . . . .
S24 S 0.70231(7) 0.35965(5) -0.08397(5) 0.03286(17) Uani 1 1 d . . . . .
S25 S 0.82522(6) 0.11705(5) -0.04036(5) 0.03087(17) Uani 1 1 d . . . . .
N1 N 0.6185(2) 1.02501(17) 0.27432(17) 0.0299(4) Uani 1 1 d . . . . .
H1 H 0.6024 1.0620 0.2031 0.036 Uiso 1 1 calc R U . . .
N9 N 0.6651(2) 0.70351(16) 0.53565(17) 0.0276(4) Uani 1 1 d . . . . .
N14 N 0.6295(2) 0.53923(17) 0.31568(17) 0.0320(4) Uani 1 1 d . . . . .
H14 H 0.6313 0.5832 0.3837 0.038 Uiso 1 1 calc R U . . .
N23 N 0.61430(19) 0.19171(15) 0.06931(16) 0.0245(4) Uani 1 1 d . . . . .
C2 C 0.5421(2) 0.9237(2) 0.2982(2) 0.0320(5) Uani 1 1 d . . . . .
H2 H 0.4639 0.8825 0.2399 0.038 Uiso 1 1 calc R U . . .
C3 C 0.5943(2) 0.89102(19) 0.4173(2) 0.0257(5) Uani 1 1 d . . . . .
C4 C 0.8085(3) 0.9885(2) 0.5882(2) 0.0297(5) Uani 1 1 d . . . . .
C5 C 0.9085(3) 1.0849(2) 0.6118(2) 0.0402(6) Uani 1 1 d . . . . .
H5 H 0.9743 1.0950 0.6913 0.048 Uiso 1 1 calc R U . . .
C6 C 0.9145(3) 1.1691(2) 0.5189(2) 0.0420(6) Uani 1 1 d . . . . .
H6 H 0.9839 1.2357 0.5377 0.050 Uiso 1 1 calc R U . . .
C7 C 0.8235(2) 1.1580(2) 0.4027(2) 0.0328(5) Uani 1 1 d . . . . .
H7 H 0.8284 1.2153 0.3408 0.039 Uiso 1 1 calc R U . . .
C8 C 0.5451(2) 0.7909(2) 0.4879(2) 0.0311(5) Uani 1 1 d . . . . .
H8A H 0.5104 0.8282 0.5580 0.037 Uiso 1 1 calc R U . . .
H8B H 0.4603 0.7456 0.4333 0.037 Uiso 1 1 calc R U . . .
C10 C 0.7717(3) 0.7363(2) 0.6258(2) 0.0288(5) Uani 1 1 d . . . . .
C13 C 0.8377(3) 0.4880(2) 0.6308(3) 0.0496(7) Uani 1 1 d . . . . .
H13A H 0.7329 0.4803 0.6322 0.074 Uiso 1 1 calc R U . . .
H13B H 0.8941 0.4214 0.6779 0.074 Uiso 1 1 calc R U . . .
H13C H 0.8471 0.4822 0.5450 0.074 Uiso 1 1 calc R U . . .
C15 C 0.5486(3) 0.4329(2) 0.2789(2) 0.0299(5) Uani 1 1 d . . . . .
H15 H 0.4863 0.3950 0.3238 0.036 Uiso 1 1 calc R U . . .
C16 C 0.5703(2) 0.38918(18) 0.1686(2) 0.0244(5) Uani 1 1 d . . . . .
C17 C 0.7417(2) 0.47452(18) 0.0369(2) 0.0245(5) Uani 1 1 d . . . . .
C18 C 0.8384(2) 0.5701(2) 0.0317(2) 0.0318(5) Uani 1 1 d . . . . .
H18 H 0.8864 0.5721 -0.0346 0.038 Uiso 1 1 calc R U . . .
C19 C 0.8662(2) 0.6642(2) 0.1235(2) 0.0343(6) Uani 1 1 d . . . . .
H19 H 0.9317 0.7299 0.1171 0.041 Uiso 1 1 calc R U . . .
C20 C 0.8017(2) 0.6643(2) 0.2225(2) 0.0328(5) Uani 1 1 d . . . . .
H20 H 0.8208 0.7289 0.2840 0.039 Uiso 1 1 calc R U . . .
C21 C 0.5021(2) 0.28039(18) 0.0910(2) 0.0268(5) Uani 1 1 d . . . . .
H21A H 0.4334 0.2382 0.1325 0.032 Uiso 1 1 calc R U . . .
H21B H 0.4432 0.3089 0.0104 0.032 Uiso 1 1 calc R U . . .
C24 C 0.6980(2) 0.22005(18) -0.00050(19) 0.0244(5) Uani 1 1 d . . . . .
C26 C 0.7789(3) -0.0236(2) 0.0232(2) 0.0384(6) Uani 1 1 d . . . . .
H26A H 0.8117 -0.0179 0.1137 0.058 Uiso 1 1 calc R U . . .
H26B H 0.8286 -0.0928 -0.0080 0.058 Uiso 1 1 calc R U . . .
H26C H 0.6711 -0.0369 -0.0013 0.058 Uiso 1 1 calc R U . . .
C3A C 0.7118(2) 0.97555(18) 0.47056(19) 0.0236(5) Uani 1 1 d . . . . .
C7A C 0.7233(2) 1.05920(19) 0.3787(2) 0.0265(5) Uani 1 1 d . . . . .
C16A C 0.6732(2) 0.47223(18) 0.13573(19) 0.0238(5) Uani 1 1 d . . . . .
C20A C 0.7075(2) 0.56612(19) 0.2288(2) 0.0264(5) Uani 1 1 d . . . . .

loop_
_atom_site_aniso_label
_atom_site_aniso_U_11
_atom_site_aniso_U_22
_atom_site_aniso_U_33
_atom_site_aniso_U_23
_atom_site_aniso_U_13
_atom_site_aniso_U_12
S11 0.0720(5) 0.0334(4) 0.0169(3) 0.0001(2) 0.0085(3) -0.0008(3)
S12 0.0472(4) 0.0402(4) 0.0344(4) 0.0145(3) 0.0056(3) 0.0071(3)
S24 0.0544(4) 0.0256(3) 0.0231(3) 0.0055(2) 0.0175(3) 0.0052(3)
S25 0.0366(3) 0.0274(3) 0.0310(3) 0.0007(2) 0.0129(3) 0.0067(2)
N1 0.0366(11) 0.0318(11) 0.0200(10) 0.0059(8) 0.0036(8) 0.0033(8)
N9 0.0341(11) 0.0262(10) 0.0256(10) 0.0050(8) 0.0127(8) 0.0033(8)
N14 0.0457(12) 0.0301(11) 0.0215(10) -0.0016(8) 0.0113(8) 0.0009(9)
N23 0.0300(10) 0.0196(9) 0.0232(9) 0.0009(7) 0.0048(8) 0.0025(7)
C2 0.0329(13) 0.0296(12) 0.0297(13) 0.0009(10) -0.0002(10) -0.0002(10)
C3 0.0279(12) 0.0222(11) 0.0284(12) 0.0034(9) 0.0094(9) 0.0058(9)
C4 0.0416(14) 0.0259(12) 0.0214(11) 0.0006(9) 0.0068(9) 0.0055(10)
C5 0.0520(16) 0.0328(14) 0.0283(13) -0.0025(10) -0.0046(11) -0.0046(12)
C6 0.0461(15) 0.0275(13) 0.0474(16) 0.0003(11) 0.0019(12) -0.0077(11)
C7 0.0353(13) 0.0282(12) 0.0358(14) 0.0095(10) 0.0093(10) 0.0020(10)
C8 0.0306(13) 0.0275(12) 0.0369(14) 0.0041(10) 0.0109(10) 0.0039(10)
C10 0.0409(14) 0.0286(12) 0.0214(11) 0.0040(9) 0.0158(10) 0.0034(10)
C13 0.0646(18) 0.0335(14) 0.0503(17) 0.0115(12) 0.0114(14) 0.0200(13)
C15 0.0405(14) 0.0257(12) 0.0275(12) 0.0070(9) 0.0151(10) 0.0033(10)
C16 0.0286(12) 0.0199(11) 0.0269(12) 0.0054(9) 0.0101(9) 0.0032(9)
C17 0.0271(12) 0.0218(11) 0.0263(11) 0.0048(9) 0.0097(9) 0.0066(9)
C18 0.0310(13) 0.0292(12) 0.0392(14) 0.0142(10) 0.0148(10) 0.0070(10)
C19 0.0276(13) 0.0244(12) 0.0496(15) 0.0072(11) 0.0062(11) -0.0010(10)
C20 0.0318(13) 0.0266(12) 0.0360(13) -0.0010(10) 0.0002(10) -0.0004(10)
C21 0.0268(12) 0.0216(11) 0.0334(13) 0.0028(9) 0.0100(9) 0.0003(9)
C24 0.0298(12) 0.0212(11) 0.0213(11) -0.0002(8) 0.0044(9) 0.0021(9)
C26 0.0530(16) 0.0248(12) 0.0402(15) 0.0033(10) 0.0161(12) 0.0112(11)
C3A 0.0293(12) 0.0216(11) 0.0216(11) -0.0001(8) 0.0095(9) 0.0065(9)
C7A 0.0298(12) 0.0278(12) 0.0232(11) 0.0021(9) 0.0088(9) 0.0067(9)
C16A 0.0262(12) 0.0208(11) 0.0246(11) 0.0042(8) 0.0059(9) 0.0057(9)
C20A 0.0295(12) 0.0258(11) 0.0228(11) 0.0026(9) 0.0034(9) 0.0052(9)

loop_
_atom_type_symbol
_atom_type_description
_atom_type_scat_dispersion_real
_atom_type_scat_dispersion_imag
_atom_type_scat_source
C C 0.0033 0.0016 'International Tables Vol C Tables 4.2.6.8 and 6.1.1.4'
H H 0.0000 0.0000 'International Tables Vol C Tables 4.2.6.8 and 6.1.1.4'
N N 0.0061 0.0033 'International Tables Vol C Tables 4.2.6.8 and 6.1.1.4'
S S 0.1246 0.1234 'International Tables Vol C Tables 4.2.6.8 and 6.1.1.4'

loop_
_geom_angle_atom_site_label_1
_geom_angle_atom_site_label_2
_geom_angle_atom_site_label_3
_geom_angle
_geom_angle_site_symmetry_1
_geom_angle_site_symmetry_3
C4 S11 C10 103.26(10) . .
C10 S12 C13 102.10(12) . .
C17 S24 C24 102.39(9) . .
C24 S25 C26 101.76(11) . .
C7A N1 C2 109.10(18) . .
C7A N1 H1 125.4 . .
C2 N1 H1 125.4 . .
C10 N9 C8 119.71(19) . .
C15 N14 C20A 108.89(19) . .
C15 N14 H14 125.6 . .
C20A N14 H14 125.6 . .
C24 N23 C21 119.58(17) . .
C3 C2 N1 110.09(19) . .
C3 C2 H2 125.0 . .
N1 C2 H2 125.0 . .
C2 C3 C3A 106.40(19) . .
C2 C3 C8 130.4(2) . .
C3A C3 C8 123.2(2) . .
C5 C4 C3A 118.9(2) . .
C5 C4 S11 119.36(18) . .
C3A C4 S11 121.73(17) . .
C4 C5 C6 120.5(2) . .
C4 C5 H5 119.7 . .
C6 C5 H5 119.7 . .
C7 C6 C5 122.0(2) . .
C7 C6 H6 119.0 . .
C5 C6 H6 119.0 . .
C6 C7 C7A 117.3(2) . .
C6 C7 H7 121.4 . .
C7A C7 H7 121.4 . .
N9 C8 C3 112.07(17) . .
N9 C8 H8A 109.2 . .
C3 C8 H8A 109.2 . .
N9 C8 H8B 109.2 . .
C3 C8 H8B 109.2 . .
H8A C8 H8B 107.9 . .
N9 C10 S12 123.06(17) . .
N9 C10 S11 128.65(17) . .
S12 C10 S11 108.16(12) . .
S12 C13 H13A 109.5 . .
S12 C13 H13B 109.5 . .
H13A C13 H13B 109.5 . .
S12 C13 H13C 109.5 . .
H13A C13 H13C 109.5 . .
H13B C13 H13C 109.5 . .
C16 C15 N14 110.34(19) . .
C16 C15 H15 124.8 . .
N14 C15 H15 124.8 . .
C15 C16 C16A 106.18(19) . .
C15 C16 C21 129.6(2) . .
C16A C16 C21 124.19(19) . .
C18 C17 C16A 119.1(2) . .
C18 C17 S24 119.60(16) . .
C16A C17 S24 121.30(16) . .
C17 C18 C19 120.4(2) . .
C17 C18 H18 119.8 . .
C19 C18 H18 119.8 . .
C20 C19 C18 122.0(2) . .
C20 C19 H19 119.0 . .
C18 C19 H19 119.0 . .
C19 C20 C20A 117.2(2) . .
C19 C20 H20 121.4 . .
C20A C20 H20 121.4 . .
N23 C21 C16 112.28(17) . .
N23 C21 H21A 109.1 . .
C16 C21 H21A 109.1 . .
N23 C21 H21B 109.1 . .
C16 C21 H21B 109.1 . .
H21A C21 H21B 107.9 . .
N23 C24 S25 122.84(16) . .
N23 C24 S24 129.01(16) . .
S25 C24 S24 108.00(11) . .
S25 C26 H26A 109.5 . .
S25 C26 H26B 109.5 . .
H26A C26 H26B 109.5 . .
S25 C26 H26C 109.5 . .
H26A C26 H26C 109.5 . .
H26B C26 H26C 109.5 . .
C4 C3A C7A 119.2(2) . .
C4 C3A C3 133.4(2) . .
C7A C3A C3 107.40(19) . .
N1 C7A C7 131.0(2) . .
N1 C7A C3A 107.00(18) . .
C7 C7A C3A 122.0(2) . .
C17 C16A C20A 119.1(2) . .
C17 C16A C16 133.3(2) . .
C20A C16A C16 107.66(19) . .
N14 C20A C20 130.9(2) . .
N14 C20A C16A 106.92(19) . .
C20 C20A C16A 122.1(2) . .

loop_
_geom_bond_atom_site_label_1
_geom_bond_atom_site_label_2
_geom_bond_distance
_geom_bond_site_symmetry_2
S11 C4 1.780(2) .
S11 C10 1.802(2) .
S12 C10 1.753(2) .
S12 C13 1.796(3) .
S24 C17 1.777(2) .
S24 C24 1.803(2) .
S25 C24 1.751(2) .
S25 C26 1.793(2) .
N1 C7A 1.365(3) .
N1 C2 1.372(3) .
N1 H1 0.8800 .
N9 C10 1.270(3) .
N9 C8 1.473(3) .
N14 C15 1.371(3) .
N14 C20A 1.377(3) .
N14 H14 0.8800 .
N23 C24 1.267(3) .
N23 C21 1.476(3) .
C2 C3 1.355(3) .
C2 H2 0.9500 .
C3 C3A 1.425(3) .
C3 C8 1.491(3) .
C4 C5 1.372(3) .
C4 C3A 1.401(3) .
C5 C6 1.409(3) .
C5 H5 0.9500 .
C6 C7 1.367(3) .
C6 H6 0.9500 .
C7 C7A 1.393(3) .
C7 H7 0.9500 .
C8 H8A 0.9900 .
C8 H8B 0.9900 .
C13 H13A 0.9800 .
C13 H13B 0.9800 .
C13 H13C 0.9800 .
C15 C16 1.364(3) .
C15 H15 0.9500 .
C16 C16A 1.427(3) .
C16 C21 1.487(3) .
C17 C18 1.379(3) .
C17 C16A 1.398(3) .
C18 C19 1.401(3) .
C18 H18 0.9500 .
C19 C20 1.376(3) .
C19 H19 0.9500 .
C20 C20A 1.389(3) .
C20 H20 0.9500 .
C21 H21A 0.9900 .
C21 H21B 0.9900 .
C26 H26A 0.9800 .
C26 H26B 0.9800 .
C26 H26C 0.9800 .
C3A C7A 1.409(3) .
C16A C20A 1.411(3) .

loop_
_geom_hbond_atom_site_label_D
_geom_hbond_atom_site_label_H
_geom_hbond_atom_site_label_A
_geom_hbond_distance_DH
_geom_hbond_distance_HA
_geom_hbond_distance_DA
_geom_hbond_angle_DHA
_geom_hbond_site_symmetry_A
N1 H1 N23 0.88 2.10 2.945(2) 161.1 1_565
N14 H14 N9 0.88 2.07 2.939(3) 170.0 .
C15 H15 N9 0.95 2.59 3.537(3) 174.8 2_666

loop_
_geom_torsion_atom_site_label_1
_geom_torsion_atom_site_label_2
_geom_torsion_atom_site_label_3
_geom_torsion_atom_site_label_4
_geom_torsion
_geom_torsion_site_symmetry_1
_geom_torsion_site_symmetry_2
_geom_torsion_site_symmetry_3
_geom_torsion_site_symmetry_4
C7A N1 C2 C3 0.4(3) . . . .
N1 C2 C3 C3A -0.9(2) . . . .
N1 C2 C3 C8 177.8(2) . . . .
C10 S11 C4 C5 -141.5(2) . . . .
C10 S11 C4 C3A 38.7(2) . . . .
C3A C4 C5 C6 -0.4(4) . . . .
S11 C4 C5 C6 179.86(19) . . . .
C4 C5 C6 C7 -0.7(4) . . . .
C5 C6 C7 C7A 0.0(4) . . . .
C10 N9 C8 C3 72.8(2) . . . .
C2 C3 C8 N9 120.8(3) . . . .
C3A C3 C8 N9 -60.7(3) . . . .
C8 N9 C10 S12 173.43(15) . . . .
C8 N9 C10 S11 -1.9(3) . . . .
C13 S12 C10 N9 -8.7(2) . . . .
C13 S12 C10 S11 167.40(12) . . . .
C4 S11 C10 N9 -57.2(2) . . . .
C4 S11 C10 S12 126.96(12) . . . .
C20A N14 C15 C16 -0.6(3) . . . .
N14 C15 C16 C16A 1.1(2) . . . .
N14 C15 C16 C21 -177.33(19) . . . .
C24 S24 C17 C18 140.07(17) . . . .
C24 S24 C17 C16A -41.91(19) . . . .
C16A C17 C18 C19 -0.7(3) . . . .
S24 C17 C18 C19 177.41(17) . . . .
C17 C18 C19 C20 1.2(3) . . . .
C18 C19 C20 C20A 0.4(3) . . . .
C24 N23 C21 C16 -70.4(3) . . . .
C15 C16 C21 N23 -121.9(2) . . . .
C16A C16 C21 N23 59.9(3) . . . .
C21 N23 C24 S25 -175.40(15) . . . .
C21 N23 C24 S24 -0.4(3) . . . .
C26 S25 C24 N23 7.4(2) . . . .
C26 S25 C24 S24 -168.50(11) . . . .
C17 S24 C24 N23 60.0(2) . . . .
C17 S24 C24 S25 -124.47(11) . . . .
C5 C4 C3A C7A 2.1(3) . . . .
S11 C4 C3A C7A -178.09(15) . . . .
C5 C4 C3A C3 -177.6(2) . . . .
S11 C4 C3A C3 2.1(3) . . . .
C2 C3 C3A C4 -179.2(2) . . . .
C8 C3 C3A C4 2.1(4) . . . .
C2 C3 C3A C7A 1.0(2) . . . .
C8 C3 C3A C7A -177.76(19) . . . .
C2 N1 C7A C7 -177.1(2) . . . .
C2 N1 C7A C3A 0.3(2) . . . .
C6 C7 C7A N1 178.9(2) . . . .
C6 C7 C7A C3A 1.9(3) . . . .
C4 C3A C7A N1 179.37(18) . . . .
C3 C3A C7A N1 -0.8(2) . . . .
C4 C3A C7A C7 -3.0(3) . . . .
C3 C3A C7A C7 176.87(19) . . . .
C18 C17 C16A C20A -1.5(3) . . . .
S24 C17 C16A C20A -179.53(15) . . . .
C18 C17 C16A C16 -180.0(2) . . . .
S24 C17 C16A C16 2.0(3) . . . .
C15 C16 C16A C17 177.4(2) . . . .
C21 C16 C16A C17 -4.1(4) . . . .
C15 C16 C16A C20A -1.2(2) . . . .
C21 C16 C16A C20A 177.33(19) . . . .
C15 N14 C20A C20 178.4(2) . . . .
C15 N14 C20A C16A -0.2(2) . . . .
C19 C20 C20A N14 178.9(2) . . . .
C19 C20 C20A C16A -2.7(3) . . . .
C17 C16A C20A N14 -177.96(18) . . . .
C16 C16A C20A N14 0.9(2) . . . .
C17 C16A C20A C20 3.3(3) . . . .
C16 C16A C20A C20 -177.92(18) . . . .
